data_1560394
loop_
_publ_author_name
'Guo, Tiantian'
'Yang, Xiaowei'
'Li, Ruyan'
'Liu, Xiaoyu'
'Gao, Yanling'
'Dai, Zhihui'
'Fang, Min'
'Liu, Hong-Ke'
'Wu, Yong'

_publ_section_title
;
 Syntheses, structures and photoelectrochemical properties of three
 water-stable, visible light absorbing mental-organic frameworks based on
 tetrakis(4-carboxyphenyl)silane and 1,4-bis(pyridyl)benzene mixed ligands
;
_journal_name_full 'Journal of Solid State Chemistry'
_journal_page_first 129
_journal_page_last 138
_journal_paper_doi 10.1016/j.jssc.2017.05.011
_journal_volume 253
_journal_year 2017
_chemical_formula_sum 'C28 H22 Cu N0 O10 Si'
_chemical_formula_weight 610.10
_space_group_crystal_system monoclinic
_space_group_IT_number 15
_space_group_name_Hall '-C 2yc'
_space_group_name_H-M_alt 'C 1 2/c 1'
_atom_sites_solution_hydrogens mixed
_cell_angle_alpha 90.000(5)
_cell_angle_beta 119.589(5)
_cell_angle_gamma 90.000(5)
_cell_formula_units_Z 8
_cell_length_a 24.429(5)
_cell_length_b 17.322(5)
_cell_length_c 13.690(5)
_cell_measurement_temperature 293(2)
_cell_measurement_theta_max 27.06
_cell_measurement_theta_min 1.52
_cell_volume 5038(3)
_computing_cell_refinement 'SAINT (Bruker, 2005)'
_computing_data_collection 'APEX2 (Bruker, 2005)'
_computing_data_reduction SAINT
_computing_molecular_graphics SHELXTL
_computing_publication_material SHELXTL
_computing_structure_refinement 'SHELXL-2014/7 (Sheldrick, 2014)'
_computing_structure_solution 'SHELXS-97 (Sheldrick, 1990)'
_diffrn_ambient_temperature 293(2)
_diffrn_measured_fraction_theta_full 0.998
_diffrn_measured_fraction_theta_max 0.998
_diffrn_measurement_device_type 'Bruker Apex2 CCD'
_diffrn_measurement_method '\w scans'
_diffrn_radiation_type MoK\a
_diffrn_radiation_wavelength 0.71069
_diffrn_reflns_av_R_equivalents 0.0681
_diffrn_reflns_av_unetI/netI 0.0631
_diffrn_reflns_Laue_measured_fraction_full 0.998
_diffrn_reflns_Laue_measured_fraction_max 0.998
_diffrn_reflns_limit_h_max 29
_diffrn_reflns_limit_h_min -29
_diffrn_reflns_limit_k_max 20
_diffrn_reflns_limit_k_min -20
_diffrn_reflns_limit_l_max 16
_diffrn_reflns_limit_l_min -16
_diffrn_reflns_number 17577
_diffrn_reflns_point_group_measured_fraction_full 0.998
_diffrn_reflns_point_group_measured_fraction_max 0.998
_diffrn_reflns_theta_full 25.005
_diffrn_reflns_theta_max 25.005
_diffrn_reflns_theta_min 1.517
_exptl_absorpt_coefficient_mu 0.977
_exptl_absorpt_correction_type multi-scan
_exptl_crystal_colour blue
_exptl_crystal_density_diffrn 1.609
_exptl_crystal_description block-like
_exptl_crystal_F_000 2504
_refine_diff_density_max 0.980
_refine_diff_density_min -0.724
_refine_diff_density_rms 0.093
_refine_ls_extinction_coef .
_refine_ls_extinction_method none
_refine_ls_goodness_of_fit_ref 1.079
_refine_ls_hydrogen_treatment mixed
_refine_ls_matrix_type full
_refine_ls_number_parameters 373
_refine_ls_number_reflns 4443
_refine_ls_number_restraints 17
_refine_ls_restrained_S_all 1.155
_refine_ls_R_factor_all 0.0801
_refine_ls_R_factor_gt 0.0476
_refine_ls_shift/su_max 0.002
_refine_ls_shift/su_mean 0.000
_refine_ls_structure_factor_coef Fsqd
_refine_ls_weighting_details 'w=1/[\s^2^(Fo^2^)+(0.0598P)^2^+2.0183P] where P=(Fo^2^+2Fc^2^)/3'
_refine_ls_weighting_scheme calc
_refine_ls_wR_factor_gt 0.1167
_refine_ls_wR_factor_ref 0.1271
_reflns_Friedel_coverage 0.000
_reflns_Friedel_fraction_full .
_reflns_Friedel_fraction_max .
_reflns_number_gt 3118
_reflns_number_total 4443
_reflns_threshold_expression 'I > 2\s(I)'
_cod_data_source_file 1.cif
_cod_data_source_block mm
_cod_original_sg_symbol_H-M 'C 2/c'
_cod_database_code 1560394
_shelx_space_group_comment
;
The symmetry employed for this shelxl refinement is uniquely defined
by the following loop, which should always be used as a source of
symmetry information in preference to the above space-group names.
They are only intended as comments.
;

loop_
_space_group_symop_operation_xyz
'x, y, z'
'-x, y, -z+1/2'
'x+1/2, y+1/2, z'
'-x+1/2, y+1/2, -z+1/2'
'-x, -y, -z'
'x, -y, z-1/2'
'-x+1/2, -y+1/2, -z'
'x+1/2, -y+1/2, z-1/2'

loop_
_atom_site_label
_atom_site_type_symbol
_atom_site_fract_x
_atom_site_fract_y
_atom_site_fract_z
_atom_site_U_iso_or_equiv
_atom_site_adp_type
_atom_site_occupancy
_atom_site_site_symmetry_order
_atom_site_calc_flag
_atom_site_refinement_flags_posn
_atom_site_refinement_flags_adp
_atom_site_refinement_flags_occupancy
_atom_site_disorder_assembly
_atom_site_disorder_group
Cu1 Cu 0.47954(2) 0.04366(3) 0.55082(4) 0.02311(16) Uani 1 1 d . . . . .
Si Si 0.33061(5) -0.39555(6) 0.63818(10) 0.0240(3) Uani 1 1 d . . . . .
O3 O 0.06654(13) -0.53323(16) 0.1769(2) 0.0333(7) Uani 1 1 d . . . . .
O4 O 0.10205(13) -0.45508(17) 0.0898(2) 0.0339(7) Uani 1 1 d . . . . .
O5 O 0.49397(14) -0.13077(16) 0.5097(3) 0.0346(7) Uani 1 1 d . . . . .
O6 O 0.45711(14) -0.05342(16) 0.5948(3) 0.0334(7) Uani 1 1 d . . . . .
O1W O 0.45392(16) 0.1247(2) 0.6392(3) 0.0445(8) Uani 1 1 d D . . . .
H1B H 0.4275(17) 0.1592(19) 0.622(4) 0.053 Uiso 1 1 d D U . . .
H1A H 0.4495(7) 0.107(2) 0.6906(15) 0.053 Uiso 1 1 d D U . . .
C49 C 0.16856(19) -0.4957(2) 0.3856(3) 0.0282(10) Uani 1 1 d . . . . .
H49 H 0.1364 -0.5257 0.3835 0.034 Uiso 1 1 calc R U . . .
C10 C 0.43878(18) -0.1876(2) 0.5932(3) 0.0254(9) Uani 1 1 d . . . . .
C11 C 0.46611(19) -0.1189(2) 0.5648(4) 0.0287(10) Uani 1 1 d . . . . .
C12 C 0.38418(19) -0.4782(2) 0.7144(3) 0.0257(9) Uani 1 1 d . . . . .
C13 C 0.3162(2) -0.3871(3) 0.8315(4) 0.0372(11) Uani 1 1 d . . . . .
H13 H 0.3543 -0.4135 0.8666 0.045 Uiso 1 1 calc R U . . .
C14 C 0.2160(2) -0.4331(2) 0.2913(4) 0.0315(10) Uani 1 1 d . . . . .
H14 H 0.2162 -0.4202 0.2255 0.038 Uiso 1 1 calc R U . . .
C15 C 0.3734(2) -0.2396(2) 0.6629(4) 0.0398(12) Uani 1 1 d . . . . .
H15 H 0.3498 -0.2313 0.6983 0.048 Uiso 1 1 calc R U . . .
C16 C 0.2655(2) -0.4101(2) 0.3943(4) 0.0316(10) Uani 1 1 d . . . . .
H16 H 0.2982 -0.3815 0.3960 0.038 Uiso 1 1 calc R U . . .
C17 C 0.37694(18) -0.3134(2) 0.6266(3) 0.0241(9) Uani 1 1 d . . . . .
O2 O 0.22543(18) -0.33142(19) 1.0116(3) 0.0536(10) Uani 1 1 d . . . . .
H2 H 0.2032 -0.3205 1.0390 0.080 Uiso 1 1 calc R U . . .
C19 C 0.16648(18) -0.4748(2) 0.2858(3) 0.0252(9) Uani 1 1 d . . . . .
C20 C 0.10779(19) -0.4900(2) 0.1764(4) 0.0277(10) Uani 1 1 d . . . . .
O1 O 0.14112(19) -0.2920(2) 0.8559(4) 0.0671(12) Uani 1 1 d . . . . .
C22 C 0.4605(2) -0.6043(3) 0.8298(4) 0.0384(12) Uani 1 1 d . . . . .
C23 C 0.26770(18) -0.4286(2) 0.4952(3) 0.0251(9) Uani 1 1 d . . . . .
C24 C 0.4045(2) -0.1783(2) 0.6471(4) 0.0392(12) Uani 1 1 d . . . . .
H24 H 0.4021 -0.1297 0.6737 0.047 Uiso 1 1 calc R U . . .
C25 C 0.2294(2) -0.3325(2) 0.8422(4) 0.0365(11) Uani 1 1 d . . . . .
C26 C 0.4456(2) -0.4682(3) 0.8010(4) 0.0397(11) Uani 1 1 d . . . . .
H26 H 0.4616 -0.4184 0.8206 0.048 Uiso 1 1 calc R U . . .
C27 C 0.4839(2) -0.5303(3) 0.8592(4) 0.0423(12) Uani 1 1 d . . . . .
H27 H 0.5247 -0.5221 0.9173 0.051 Uiso 1 1 calc R U . . .
C28 C 0.3615(2) -0.5536(2) 0.6908(4) 0.0413(12) Uani 1 1 d . . . . .
H28 H 0.3198 -0.5621 0.6365 0.050 Uiso 1 1 calc R U . . .
C29 C 0.29040(19) -0.3673(2) 0.7192(4) 0.0283(10) Uani 1 1 d . . . . .
C30 C 0.3992(2) -0.6157(3) 0.7460(4) 0.0490(13) Uani 1 1 d . . . . .
H30 H 0.3833 -0.6656 0.7267 0.059 Uiso 1 1 calc R U . . .
O8 O 0.55355(19) -0.6653(3) 0.9704(4) 0.0790(13) Uani 1 1 d . . . . .
C32 C 0.2179(2) -0.4725(2) 0.4878(4) 0.0312(10) Uani 1 1 d . . . . .
H32 H 0.2179 -0.4865 0.5534 0.037 Uiso 1 1 calc R U . . .
C33 C 0.4450(2) -0.2605(3) 0.5622(5) 0.0473(14) Uani 1 1 d . . . . .
H33 H 0.4701 -0.2688 0.5296 0.057 Uiso 1 1 calc R U . . .
C34 C 0.4145(2) -0.3223(3) 0.5788(4) 0.0456(13) Uani 1 1 d . . . . .
H34 H 0.4197 -0.3714 0.5569 0.055 Uiso 1 1 calc R U . . .
C35 C 0.2329(2) -0.3289(3) 0.6711(4) 0.0459(13) Uani 1 1 d . . . . .
H35 H 0.2142 -0.3140 0.5962 0.055 Uiso 1 1 calc R U . . .
C36 C 0.5027(3) -0.6719(3) 0.8870(5) 0.0545(14) Uani 1 1 d . U . . .
C37 C 0.2868(2) -0.3685(3) 0.8932(4) 0.0457(13) Uani 1 1 d . . . . .
H37 H 0.3062 -0.3805 0.9693 0.055 Uiso 1 1 calc R U . . .
O7 O 0.4772(2) -0.7377(3) 0.8459(4) 0.0967(15) Uani 1 1 d . U . . .
H7 H 0.5023 -0.7723 0.8804 0.145 Uiso 1 1 calc R U . . .
C39 C 0.1948(3) -0.3160(3) 0.9031(5) 0.0519(15) Uani 1 1 d . . . . .
C40 C 0.2028(2) -0.3121(3) 0.7317(4) 0.0487(13) Uani 1 1 d . . . . .
H40 H 0.1642 -0.2868 0.6969 0.058 Uiso 1 1 calc R U . . .
O2W O 0.14143(18) -0.2950(2) 1.0833(4) 0.0582(10) Uani 1 1 d D . . . .
H2A H 0.1115(19) -0.268(3) 1.078(5) 0.087 Uiso 1 1 d D U . . .
H2B H 0.126(2) -0.3344(18) 1.097(5) 0.087 Uiso 1 1 d D U . . .

loop_
_atom_site_aniso_label
_atom_site_aniso_U_11
_atom_site_aniso_U_22
_atom_site_aniso_U_33
_atom_site_aniso_U_23
_atom_site_aniso_U_13
_atom_site_aniso_U_12
Cu1 0.0220(3) 0.0195(3) 0.0254(3) 0.0015(2) 0.0098(2) -0.0002(2)
Si 0.0245(6) 0.0216(6) 0.0250(6) 0.0002(5) 0.0116(5) -0.0037(5)
O3 0.0236(16) 0.0343(17) 0.0325(18) -0.0013(14) 0.0067(14) -0.0032(13)
O4 0.0283(16) 0.0392(18) 0.0256(17) -0.0001(14) 0.0066(14) -0.0026(14)
O5 0.0399(18) 0.0266(16) 0.048(2) 0.0021(15) 0.0300(17) -0.0035(14)
O6 0.0407(18) 0.0222(16) 0.0427(19) 0.0006(14) 0.0247(16) -0.0038(13)
O1W 0.049(2) 0.045(2) 0.038(2) -0.0029(16) 0.0209(18) 0.0111(16)
C49 0.022(2) 0.027(2) 0.035(3) -0.001(2) 0.014(2) -0.0037(18)
C10 0.023(2) 0.022(2) 0.027(2) 0.0018(18) 0.0093(19) -0.0010(17)
C11 0.025(2) 0.025(2) 0.031(3) 0.0044(19) 0.010(2) -0.0015(18)
C12 0.027(2) 0.026(2) 0.025(2) 0.0006(18) 0.014(2) -0.0016(17)
C13 0.034(3) 0.044(3) 0.033(3) 0.004(2) 0.016(2) 0.004(2)
C14 0.033(2) 0.037(3) 0.023(2) -0.0025(19) 0.013(2) -0.003(2)
C15 0.052(3) 0.028(2) 0.056(3) -0.004(2) 0.039(3) -0.004(2)
C16 0.026(2) 0.036(3) 0.034(3) -0.001(2) 0.016(2) -0.0076(19)
C17 0.022(2) 0.023(2) 0.023(2) 0.0025(17) 0.0086(19) -0.0003(17)
O2 0.080(3) 0.046(2) 0.061(3) -0.0056(19) 0.054(2) -0.0024(19)
C19 0.023(2) 0.022(2) 0.026(2) -0.0022(17) 0.0083(19) 0.0030(17)
C20 0.020(2) 0.027(2) 0.031(3) -0.006(2) 0.009(2) 0.0067(18)
O1 0.067(3) 0.069(3) 0.096(3) 0.011(2) 0.064(3) 0.013(2)
C22 0.049(3) 0.034(3) 0.030(3) 0.008(2) 0.018(2) 0.013(2)
C23 0.025(2) 0.021(2) 0.025(2) -0.0019(17) 0.0085(19) 0.0004(17)
C24 0.055(3) 0.019(2) 0.056(3) -0.004(2) 0.037(3) -0.001(2)
C25 0.047(3) 0.027(2) 0.046(3) -0.003(2) 0.032(3) -0.005(2)
C26 0.034(3) 0.031(3) 0.044(3) 0.001(2) 0.012(2) -0.003(2)
C27 0.028(3) 0.047(3) 0.041(3) 0.007(2) 0.009(2) 0.002(2)
C28 0.037(3) 0.030(3) 0.037(3) 0.002(2) 0.003(2) -0.001(2)
C29 0.028(2) 0.026(2) 0.028(2) -0.0001(19) 0.012(2) -0.0031(18)
C30 0.063(4) 0.025(3) 0.041(3) 0.001(2) 0.012(3) -0.004(2)
O8 0.053(3) 0.080(3) 0.075(3) 0.025(3) 0.009(2) 0.024(2)
C32 0.036(3) 0.030(2) 0.028(2) 0.0028(19) 0.016(2) -0.0013(19)
C33 0.056(3) 0.031(3) 0.086(4) -0.004(3) 0.059(3) -0.004(2)
C34 0.055(3) 0.020(2) 0.082(4) -0.011(2) 0.049(3) -0.006(2)
C35 0.047(3) 0.060(3) 0.032(3) 0.007(2) 0.020(3) 0.014(3)
C36 0.069(4) 0.041(3) 0.043(3) 0.006(3) 0.020(3) 0.014(3)
C37 0.060(3) 0.053(3) 0.033(3) 0.003(2) 0.029(3) -0.002(3)
O7 0.107(2) 0.0608(19) 0.090(2) -0.0032(16) 0.0241(16) 0.0182(16)
C39 0.077(4) 0.032(3) 0.076(4) -0.012(3) 0.060(4) -0.016(3)
C40 0.043(3) 0.060(3) 0.044(3) 0.002(3) 0.022(3) 0.015(3)
O2W 0.071(3) 0.056(2) 0.063(3) -0.010(2) 0.045(2) -0.019(2)

loop_
_atom_type_symbol
_atom_type_description
_atom_type_scat_dispersion_real
_atom_type_scat_dispersion_imag
_atom_type_scat_source
C C 0.0033 0.0016 'International Tables Vol C Tables 4.2.6.8 and 6.1.1.4'
H H 0.0000 0.0000 'International Tables Vol C Tables 4.2.6.8 and 6.1.1.4'
N N 0.0061 0.0033 'International Tables Vol C Tables 4.2.6.8 and 6.1.1.4'
O O 0.0106 0.0060 'International Tables Vol C Tables 4.2.6.8 and 6.1.1.4'
Cu Cu 0.3201 1.2651 'International Tables Vol C Tables 4.2.6.8 and 6.1.1.4'
Si Si 0.0817 0.0704 'International Tables Vol C Tables 4.2.6.8 and 6.1.1.4'

loop_
_geom_angle_atom_site_label_1
_geom_angle_atom_site_label_2
_geom_angle_atom_site_label_3
_geom_angle
_geom_angle_site_symmetry_1
_geom_angle_site_symmetry_3
O6 Cu1 O4 90.48(13) . 4
O6 Cu1 O3 89.79(12) . 8_546
O4 Cu1 O3 170.44(12) 4 8_546
O6 Cu1 O5 170.21(12) . 5_656
O4 Cu1 O5 87.96(12) 4 5_656
O3 Cu1 O5 90.15(12) 8_546 5_656
O6 Cu1 O1W 100.70(13) . .
O4 Cu1 O1W 96.19(13) 4 .
O3 Cu1 O1W 93.15(13) 8_546 .
O5 Cu1 O1W 89.07(13) 5_656 .
O6 Cu1 Cu1 84.47(9) . 5_656
O4 Cu1 Cu1 87.34(9) 4 5_656
O3 Cu1 Cu1 83.17(9) 8_546 5_656
O5 Cu1 Cu1 85.80(9) 5_656 5_656
O1W Cu1 Cu1 173.67(10) . 5_656
C12 Si C17 110.06(18) . .
C12 Si C29 107.24(18) . .
C17 Si C29 111.53(18) . .
C12 Si C23 109.52(18) . .
C17 Si C23 111.10(18) . .
C29 Si C23 107.27(19) . .
C20 O3 Cu1 124.6(3) . 8_445
C20 O4 Cu1 119.8(3) . 4_545
C11 O5 Cu1 120.8(3) . 5_656
C11 O6 Cu1 123.5(3) . .
Cu1 O1W H1B 136(3) . .
Cu1 O1W H1A 116(3) . .
H1B O1W H1A 96.0(12) . .
C32 C49 C19 120.7(4) . .
C32 C49 H49 119.7 . .
C19 C49 H49 119.7 . .
C33 C10 C24 117.8(4) . .
C33 C10 C11 121.3(4) . .
C24 C10 C11 120.8(4) . .
O5 C11 O6 125.1(4) . .
O5 C11 C10 117.8(4) . .
O6 C11 C10 117.1(4) . .
C26 C12 C28 116.9(4) . .
C26 C12 Si 122.9(3) . .
C28 C12 Si 120.0(3) . .
C29 C13 C37 121.9(4) . .
C29 C13 H13 119.1 . .
C37 C13 H13 119.1 . .
C19 C14 C16 120.5(4) . .
C19 C14 H14 119.8 . .
C16 C14 H14 119.8 . .
C24 C15 C17 121.0(4) . .
C24 C15 H15 119.5 . .
C17 C15 H15 119.5 . .
C14 C16 C23 121.9(4) . .
C14 C16 H16 119.0 . .
C23 C16 H16 119.0 . .
C34 C17 C15 116.6(4) . .
C34 C17 Si 121.8(3) . .
C15 C17 Si 121.5(3) . .
C39 O2 H2 109.5 . .
C14 C19 C49 118.5(4) . .
C14 C19 C20 121.8(4) . .
C49 C19 C20 119.3(4) . .
O3 C20 O4 124.5(4) . .
O3 C20 C19 118.2(4) . .
O4 C20 C19 117.2(4) . .
C27 C22 C30 119.9(4) . .
C27 C22 C36 119.6(5) . .
C30 C22 C36 120.4(5) . .
C16 C23 C32 116.6(4) . .
C16 C23 Si 124.9(3) . .
C32 C23 Si 118.5(3) . .
C10 C24 C15 121.5(4) . .
C10 C24 H24 119.3 . .
C15 C24 H24 119.3 . .
C40 C25 C37 119.2(4) . .
C40 C25 C39 118.9(5) . .
C37 C25 C39 121.8(5) . .
C12 C26 C27 122.0(4) . .
C12 C26 H26 119.0 . .
C27 C26 H26 119.0 . .
C22 C27 C26 119.2(4) . .
C22 C27 H27 120.4 . .
C26 C27 H27 120.4 . .
C30 C28 C12 121.7(4) . .
C30 C28 H28 119.2 . .
C12 C28 H28 119.2 . .
C13 C29 C35 116.3(4) . .
C13 C29 Si 120.5(3) . .
C35 C29 Si 123.1(3) . .
C28 C30 C22 120.2(4) . .
C28 C30 H30 119.9 . .
C22 C30 H30 119.9 . .
C49 C32 C23 121.8(4) . .
C49 C32 H32 119.1 . .
C23 C32 H32 119.1 . .
C10 C33 C34 120.9(4) . .
C10 C33 H33 119.5 . .
C34 C33 H33 119.5 . .
C17 C34 C33 121.9(4) . .
C17 C34 H34 119.0 . .
C33 C34 H34 119.0 . .
C40 C35 C29 121.8(5) . .
C40 C35 H35 119.1 . .
C29 C35 H35 119.1 . .
O8 C36 O7 123.1(5) . .
O8 C36 C22 122.7(5) . .
O7 C36 C22 113.8(5) . .
C25 C37 C13 120.2(5) . .
C25 C37 H37 119.9 . .
C13 C37 H37 119.9 . .
C36 O7 H7 109.5 . .
O1 C39 O2 122.0(5) . .
O1 C39 C25 122.3(6) . .
O2 C39 C25 115.6(5) . .
C25 C40 C35 120.5(5) . .
C25 C40 H40 119.7 . .
C35 C40 H40 119.7 . .
H2A O2W H2B 90.6(14) . .

loop_
_geom_bond_atom_site_label_1
_geom_bond_atom_site_label_2
_geom_bond_distance
_geom_bond_site_symmetry_2
Cu1 O6 1.954(3) .
Cu1 O4 1.972(3) 4
Cu1 O3 1.976(3) 8_546
Cu1 O5 1.978(3) 5_656
Cu1 O1W 2.139(3) .
Cu1 Cu1 2.5685(11) 5_656
Si C12 1.871(4) .
Si C17 1.874(4) .
Si C29 1.874(4) .
Si C23 1.884(4) .
O3 C20 1.258(5) .
O3 Cu1 1.976(3) 8_445
O4 C20 1.276(5) .
O4 Cu1 1.973(3) 4_545
O5 C11 1.257(5) .
O5 Cu1 1.978(3) 5_656
O6 C11 1.262(5) .
O1W H1B 0.824(7) .
O1W H1A 0.823(7) .
C49 C32 1.381(6) .
C49 C19 1.390(5) .
C49 H49 0.9300 .
C10 C33 1.364(6) .
C10 C24 1.373(6) .
C10 C11 1.506(5) .
C12 C26 1.390(6) .
C12 C28 1.393(6) .
C13 C29 1.386(6) .
C13 C37 1.390(6) .
C13 H13 0.9300 .
C14 C19 1.379(6) .
C14 C16 1.388(6) .
C14 H14 0.9300 .
C15 C24 1.383(6) .
C15 C17 1.389(6) .
C15 H15 0.9300 .
C16 C23 1.394(6) .
C16 H16 0.9300 .
C17 C34 1.375(6) .
O2 C39 1.319(6) .
O2 H2 0.8200 .
C19 C20 1.499(6) .
O1 C39 1.215(6) .
C22 C27 1.379(6) .
C22 C30 1.380(6) .
C22 C36 1.499(7) .
C23 C32 1.395(6) .
C24 H24 0.9300 .
C25 C40 1.366(6) .
C25 C37 1.370(7) .
C25 C39 1.477(6) .
C26 C27 1.390(6) .
C26 H26 0.9300 .
C27 H27 0.9300 .
C28 C30 1.375(6) .
C28 H28 0.9300 .
C29 C35 1.392(6) .
C30 H30 0.9300 .
O8 C36 1.208(6) .
C32 H32 0.9300 .
C33 C34 1.386(6) .
C33 H33 0.9300 .
C34 H34 0.9300 .
C35 C40 1.383(6) .
C35 H35 0.9300 .
C36 O7 1.289(7) .
C37 H37 0.9300 .
O7 H7 0.8200 .
C40 H40 0.9300 .
O2W H2A 0.845(10) .
O2W H2B 0.844(10) .

loop_
_geom_torsion_atom_site_label_1
_geom_torsion_atom_site_label_2
_geom_torsion_atom_site_label_3
_geom_torsion_atom_site_label_4
_geom_torsion
_geom_torsion_site_symmetry_1
_geom_torsion_site_symmetry_2
_geom_torsion_site_symmetry_3
_geom_torsion_site_symmetry_4
Cu1 O5 C11 O6 -6.3(6) 5_656 . . .
Cu1 O5 C11 C10 171.0(3) 5_656 . . .
Cu1 O6 C11 O5 4.9(6) . . . .
Cu1 O6 C11 C10 -172.3(3) . . . .
C33 C10 C11 O5 1.2(6) . . . .
C24 C10 C11 O5 -176.1(4) . . . .
C33 C10 C11 O6 178.7(4) . . . .
C24 C10 C11 O6 1.4(6) . . . .
C17 Si C12 C26 34.2(4) . . . .
C29 Si C12 C26 -87.3(4) . . . .
C23 Si C12 C26 156.6(4) . . . .
C17 Si C12 C28 -150.7(4) . . . .
C29 Si C12 C28 87.8(4) . . . .
C23 Si C12 C28 -28.3(4) . . . .
C19 C14 C16 C23 0.7(7) . . . .
C24 C15 C17 C34 2.4(7) . . . .
C24 C15 C17 Si -175.7(4) . . . .
C12 Si C17 C34 55.7(4) . . . .
C29 Si C17 C34 174.6(4) . . . .
C23 Si C17 C34 -65.8(4) . . . .
C12 Si C17 C15 -126.4(4) . . . .
C29 Si C17 C15 -7.5(4) . . . .
C23 Si C17 C15 112.2(4) . . . .
C16 C14 C19 C49 -2.4(6) . . . .
C16 C14 C19 C20 170.3(4) . . . .
C32 C49 C19 C14 2.6(6) . . . .
C32 C49 C19 C20 -170.4(4) . . . .
Cu1 O3 C20 O4 -9.9(6) 8_445 . . .
Cu1 O3 C20 C19 166.7(2) 8_445 . . .
Cu1 O4 C20 O3 7.9(5) 4_545 . . .
Cu1 O4 C20 C19 -168.7(2) 4_545 . . .
C14 C19 C20 O3 174.9(4) . . . .
C49 C19 C20 O3 -12.4(5) . . . .
C14 C19 C20 O4 -8.2(6) . . . .
C49 C19 C20 O4 164.5(4) . . . .
C14 C16 C23 C32 0.9(6) . . . .
C14 C16 C23 Si -176.6(3) . . . .
C12 Si C23 C16 -105.9(4) . . . .
C17 Si C23 C16 15.9(4) . . . .
C29 Si C23 C16 138.1(4) . . . .
C12 Si C23 C32 76.7(4) . . . .
C17 Si C23 C32 -161.5(3) . . . .
C29 Si C23 C32 -39.4(4) . . . .
C33 C10 C24 C15 -4.5(7) . . . .
C11 C10 C24 C15 172.9(4) . . . .
C17 C15 C24 C10 1.4(7) . . . .
C28 C12 C26 C27 2.4(7) . . . .
Si C12 C26 C27 177.6(4) . . . .
C30 C22 C27 C26 -2.1(7) . . . .
C36 C22 C27 C26 176.0(5) . . . .
C12 C26 C27 C22 0.5(7) . . . .
C26 C12 C28 C30 -3.8(7) . . . .
Si C12 C28 C30 -179.2(4) . . . .
C37 C13 C29 C35 -0.9(7) . . . .
C37 C13 C29 Si -178.5(4) . . . .
C12 Si C29 C13 21.1(4) . . . .
C17 Si C29 C13 -99.5(4) . . . .
C23 Si C29 C13 138.7(3) . . . .
C12 Si C29 C35 -156.4(4) . . . .
C17 Si C29 C35 83.1(4) . . . .
C23 Si C29 C35 -38.8(4) . . . .
C12 C28 C30 C22 2.4(8) . . . .
C27 C22 C30 C28 0.7(8) . . . .
C36 C22 C30 C28 -177.4(5) . . . .
C19 C49 C32 C23 -1.0(6) . . . .
C16 C23 C32 C49 -0.7(6) . . . .
Si C23 C32 C49 176.9(3) . . . .
C24 C10 C33 C34 3.8(7) . . . .
C11 C10 C33 C34 -173.6(5) . . . .
C15 C17 C34 C33 -3.1(7) . . . .
Si C17 C34 C33 174.9(4) . . . .
C10 C33 C34 C17 0.0(8) . . . .
C13 C29 C35 C40 -0.8(7) . . . .
Si C29 C35 C40 176.8(4) . . . .
C27 C22 C36 O8 12.2(8) . . . .
C30 C22 C36 O8 -169.7(5) . . . .
C27 C22 C36 O7 -174.4(5) . . . .
C30 C22 C36 O7 3.7(8) . . . .
C40 C25 C37 C13 -2.9(7) . . . .
C39 C25 C37 C13 176.2(4) . . . .
C29 C13 C37 C25 2.8(7) . . . .
C40 C25 C39 O1 7.4(7) . . . .
C37 C25 C39 O1 -171.7(5) . . . .
C40 C25 C39 O2 -174.7(4) . . . .
C37 C25 C39 O2 6.2(7) . . . .
C37 C25 C40 C35 1.2(8) . . . .
C39 C25 C40 C35 -177.9(5) . . . .
C29 C35 C40 C25 0.6(8) . . . .
